data_1000344
loop_
_publ_author_name
'Laligant, Y'

_publ_section_title
;
On the first palladium chromate: crystal structure of
Pd(NH~3~)~4~(CrO~4~)
;
_journal_coden_ASTM EJSCE5
_journal_name_full
;
European Journal of Solid State Inorganic Chemistry
;
_journal_page_first 681
_journal_page_last 688
_journal_volume 30
_journal_year 1993
_chemical_formula_structural '(Pd (N H3)4) (Cr O4)'
_chemical_formula_sum 'Cr H12 N4 O4 Pd'
_chemical_name_systematic 'Tetraamminepalladium chromate'
_space_group_IT_number 141
_symmetry_cell_setting tetragonal
_symmetry_space_group_name_Hall '-I 4bd 2'
_symmetry_space_group_name_H-M 'I 41/a m d :2'
_cell_angle_alpha 90
_cell_angle_beta 90
_cell_angle_gamma 90
_cell_formula_units_Z 4
_cell_length_a 7.3177(11)
_cell_length_b 7.3177(11)
_cell_length_c 15.289(3)
_cell_volume 818.7
_refine_ls_R_factor_all 0.03
_cod_original_sg_symbol_H-M 'I 41/a m d Z'
_cod_original_formula_sum 'H12 Cr N4 O4 Pd'
_cod_database_code 1000344

loop_
_symmetry_equiv_pos_as_xyz
x,y,z
x,1/2-y,z
1/4+y,1/4+x,3/4+z
1/4+y,1/4-x,3/4+z
-x,y,z
-x,1/2-y,z
3/4-y,1/4+x,3/4+z
3/4-y,1/4-x,3/4+z
-x,-y,-z
-x,1/2+y,-z
3/4-y,3/4-x,1/4-z
3/4-y,3/4+x,1/4-z
x,-y,-z
x,1/2+y,-z
1/4+y,3/4-x,1/4-z
1/4+y,3/4+x,1/4-z
1/2+x,1/2+y,1/2+z
1/2+x,-y,1/2+z
3/4+y,3/4+x,1/4+z
3/4+y,3/4-x,1/4+z
1/2-x,1/2+y,1/2+z
1/2-x,-y,1/2+z
1/4-y,3/4+x,1/4+z
1/4-y,3/4-x,1/4+z
1/2-x,1/2-y,1/2-z
1/2-x,y,1/2-z
1/4-y,1/4-x,3/4-z
1/4-y,1/4+x,3/4-z
1/2+x,1/2-y,1/2-z
1/2+x,y,1/2-z
3/4+y,1/4-x,3/4-z
3/4+y,1/4+x,3/4-z

loop_
_atom_site_aniso_label
_atom_site_aniso_U_11
_atom_site_aniso_U_12
_atom_site_aniso_U_13
_atom_site_aniso_U_22
_atom_site_aniso_U_23
_atom_site_aniso_U_33
Pd1 0.0144(3) 0. 0. 0.0144(3) 0. 0.0224(4)
Cr1 0.0183(5) 0. 0. 0.0183(5) 0. 0.0231(8)
O1 0.0635(29) 0. 0. 0.0278(23) 0.0069(18) 0.0378(24)
N1 0.0330(24) 0. 0. 0.0170(19) 0.0013(20) 0.0432(26)

loop_
_atom_site_label
_atom_site_type_symbol
_atom_site_symmetry_multiplicity
_atom_site_Wyckoff_symbol
_atom_site_fract_x
_atom_site_fract_y
_atom_site_fract_z
_atom_site_occupancy
_atom_site_attached_hydrogens
_atom_site_calc_flag
Pd1 Pd2+ 4 b 0. 0.25 0.375 1. 0 d
Cr1 Cr6+ 4 a 0. 0.75 0.125 1. 0 d
O1 O2- 16 h 0. 0.4346(6) 0.8135(3) 1. 0 d
N1 N3- 16 h 0. 0.4713(6) 0.6268(3) 1. 0 d
H1 H1+ 16 h 0. 0.435(11) 0.694(9) 1. 0 d
H2 H1+ 32 i 0.126(7) 0.419(11) 0.595(9) 1. 0 d

loop_
_atom_type_symbol
_atom_type_oxidation_number
Pd2+ 2.000
Cr6+ 6.000
O2- -2.000
N3- -3.000
H1+ 1.000
